data_7159031
loop_
_publ_author_name
'Giannoulis, Angeliki'
'Ackermann, Katrin'
'Bogdanov, Alexey'
'Cordes, David B.'
'Higgins, Catherine'
'Ward, Joshua'
'Slawin, Alexandra M. Z.'
'Taylor, James E.'
'Bode, Bela E.'

_publ_section_title
;
 Synthesis of mono-nitroxides and of bis-nitroxides with varying
 electronic through-bond communication.
;
_journal_issue 2
_journal_name_full 'Organic &amp; biomolecular chemistry'
_journal_page_first 375
_journal_page_last 385
_journal_paper_doi 10.1039/d2ob01863b
_journal_volume 21
_journal_year 2023
_chemical_formula_moiety 'C31 H34 N2 O4'
_chemical_formula_sum 'C31 H34 N2 O4'
_chemical_formula_weight 498.60
_space_group_crystal_system monoclinic
_space_group_IT_number 12
_space_group_name_Hall '-C 2y'
_space_group_name_H-M_alt 'C 1 2/m 1'
_atom_sites_solution_hydrogens geom
_atom_sites_solution_primary iterative
_audit_creation_date 2022-10-08
_audit_creation_method
;
Olex2 1.5
(compiled 2022.04.07 svn.rca3783a0 for OlexSys, GUI svn.r6498)
;
_audit_update_record
;
2022-10-10 deposited with the CCDC.	2022-12-08 downloaded from the CCDC.
;
_cell_angle_alpha 90
_cell_angle_beta 95.203(11)
_cell_angle_gamma 90
_cell_formula_units_Z 2
_cell_length_a 6.690(3)
_cell_length_b 9.570(4)
_cell_length_c 21.704(9)
_cell_measurement_reflns_used 517
_cell_measurement_temperature 173
_cell_measurement_theta_max 68.00
_cell_measurement_theta_min 40.80
_cell_volume 1383.8(10)
_computing_cell_refinement 'CrystalClear-SM Expert 2.1 b32 (Rigaku, 2015)'
_computing_data_collection 'CrystalClear-SM Expert 2.1 b32'
_computing_data_reduction 'CrystalClear-SM Expert 2.1 b32'
_computing_molecular_graphics 'Olex2 1.5 (Dolomanov et al., 2009)'
_computing_publication_material 'Olex2 1.5 (Dolomanov et al., 2009)'
_computing_structure_refinement 'SHELXL Version 2018/3 (Sheldrick, 2015)'
_computing_structure_solution 'Superflip (Palatinus, et al., 2007)'
_diffrn_ambient_temperature 173
_diffrn_detector 'hybrid photon counting detector'
_diffrn_detector_area_resol_mean 5.814
_diffrn_measured_fraction_theta_full 0.973
_diffrn_measured_fraction_theta_max 0.969
_diffrn_measurement_device 'AFC12: Kappa 4 circle'
_diffrn_measurement_device_type 'Rigaku XtaLAB P100K'
_diffrn_measurement_method \w
_diffrn_measurement_specimen_support Loop
_diffrn_radiation_monochromator 'Rigaku Osmic Confocal Optical System'
_diffrn_radiation_probe x-ray
_diffrn_radiation_type 'Cu K\a'
_diffrn_radiation_wavelength 1.54184
_diffrn_reflns_av_R_equivalents 0.0653
_diffrn_reflns_av_unetI/netI 0.0442
_diffrn_reflns_Laue_measured_fraction_full 0.973
_diffrn_reflns_Laue_measured_fraction_max 0.969
_diffrn_reflns_limit_h_max 7
_diffrn_reflns_limit_h_min -8
_diffrn_reflns_limit_k_max 6
_diffrn_reflns_limit_k_min -10
_diffrn_reflns_limit_l_max 26
_diffrn_reflns_limit_l_min -25
_diffrn_reflns_number 7060
_diffrn_reflns_point_group_measured_fraction_full 0.973
_diffrn_reflns_point_group_measured_fraction_max 0.969
_diffrn_reflns_theta_full 67.684
_diffrn_reflns_theta_max 68.138
_diffrn_reflns_theta_min 4.091
_diffrn_source 'Rotating Anode'
_diffrn_source_current 30.0
_diffrn_source_power 1.2
_diffrn_source_type 'Rigaku MM-007HF'
_diffrn_source_voltage 40.0
_diffrn_standards_number 0
_exptl_absorpt_coefficient_mu 0.632
_exptl_absorpt_correction_T_max 0.994
_exptl_absorpt_correction_T_min 0.735
_exptl_absorpt_correction_type multi-scan
_exptl_absorpt_process_details 'REQAB (Rigaku, 1998)'
_exptl_crystal_colour yellow
_exptl_crystal_colour_primary yellow
_exptl_crystal_density_diffrn 1.197
_exptl_crystal_density_method 'not measured'
_exptl_crystal_description platelet
_exptl_crystal_F_000 532
_exptl_crystal_recrystallization_method 'Re-crystallisation from solvent: Chloroform/hexane'
_exptl_crystal_size_max 0.12
_exptl_crystal_size_mid 0.1
_exptl_crystal_size_min 0.01
_refine_diff_density_max 0.659
_refine_diff_density_min -0.967
_refine_diff_density_rms 0.199
_refine_ls_extinction_method none
_refine_ls_goodness_of_fit_ref 1.978
_refine_ls_hydrogen_treatment constr
_refine_ls_matrix_type full
_refine_ls_number_parameters 153
_refine_ls_number_reflns 1294
_refine_ls_number_restraints 120
_refine_ls_restrained_S_all 1.972
_refine_ls_R_factor_all 0.1361
_refine_ls_R_factor_gt 0.1316
_refine_ls_shift/su_max 0.001
_refine_ls_shift/su_mean 0.000
_refine_ls_structure_factor_coef Fsqd
_refine_ls_weighting_details 'w = 1/[\s^2^(Fo^2^)+(0.2000P)^2^] where P=(Fo^2^+2Fc^2^)/3'
_refine_ls_weighting_scheme calc
_refine_ls_wR_factor_gt 0.3936
_refine_ls_wR_factor_ref 0.4012
_reflns_Friedel_coverage 0.000
_reflns_number_gt 1155
_reflns_number_total 1294
_reflns_threshold_expression 'I > 2\s(I)'
_cod_data_source_file d2ob01863b2.cif
_cod_data_source_block 2
_cod_depositor_comments
;
The following automatic conversions were performed:

data item '_diffrn_radiation_probe' value 'X-ray' was changed to
'x-ray' in accordance with the
/home/data/users/saulius/crontab/automatic-downloads/rss-feeds/RSC/lib/dictionaries/cif_core.dic
dictionary named 'cif_core.dic' version 2.4.2 last updated on
2011-04-26.

Automatic conversion script
Id: cif_fix_values 7556 2019-12-06 15:28:31Z antanas 

 Adding full bibliography for 7159031--7159038.cif.
;
_cod_original_sg_symbol_H-M C2/m
_cod_database_code 7159031
_shelx_shelxl_version_number 2018/3
_shelx_space_group_comment
;
The symmetry employed for this shelxl refinement is uniquely defined
by the following loop, which should always be used as a source of
symmetry information in preference to the above space-group names.
They are only intended as comments.
;
_shelx_estimated_absorpt_t_max 0.994
_shelx_estimated_absorpt_t_min 0.928
_olex2_refinement_description
;
1. Fixed Uiso
 At 1.2 times of:
  All C(H) groups
 At 1.5 times of:
  All C(H,H,H) groups
2. Restrained distances
 C10-C11 = C11-C12 = C12-C13 = C10A-C11A = C11A-C12A = C12A-C13A = C13A-C14 =
 C14-C15 = C15-C10A
 1.39 with sigma of 0.01
3. Uiso/Uaniso restraints and constraints
C11 \\sim C11A \\sim C15: within 2.5A with sigma of 0.04 and sigma for terminal
atoms of 0.08 within 2.5A
C12 \\sim C12A \\sim C14: within 2.5A with sigma of 0.04 and sigma for terminal
atoms of 0.08 within 2.5A
4. Rigid body (RIGU) restrains
 O8, O9, C3, C8, C10, C11, C12, C13, C8A, C9, C10A, C11A, C12A, C13A
 with sigma for 1-2 distances of 0.004 and sigma for 1-3 distances of 0.004
5. Others
 Fixed Sof: O8(0.25) O9(0.25) C8(0.25) C10(0.25) C11(0.5) H11(0.5) C12(0.5)
 H12(0.5) C13(0.25) C8A(0.25) C9(0.25) C10A(0.25) C11A(0.25) H11A(0.25)
 C12A(0.25) H12A(0.25) C13A(0.25) C14(0.25) H14(0.25) C15(0.25) H15(0.25)
6.a Aromatic/amide H refined with riding coordinates:
 C4(H4), C11(H11), C12(H12), C11A(H11A), C12A(H12A), C14(H14), C15(H15)
6.b Idealised Me refined as rotating group:
 C6(H6A,H6B,H6C), C7(H7A,H7B,H7C)
;

loop_
_space_group_symop_operation_xyz
'x, y, z'
'x, -y, z'
'x+1/2, y+1/2, z'
'x+1/2, -y+1/2, z'
'-x, -y, -z'
'-x, y, -z'
'-x+1/2, -y+1/2, -z'
'-x+1/2, y+1/2, -z'

loop_
_atom_site_label
_atom_site_type_symbol
_atom_site_fract_x
_atom_site_fract_y
_atom_site_fract_z
_atom_site_U_iso_or_equiv
_atom_site_adp_type
_atom_site_occupancy
_atom_site_site_symmetry_order
_atom_site_calc_flag
_atom_site_refinement_flags_posn
_atom_site_refinement_flags_adp
_atom_site_refinement_flags_occupancy
_atom_site_disorder_assembly
_atom_site_disorder_group
O1 O 0.5971(5) 0.500000 0.89579(16) 0.0572(12) Uani 1 2 d S T P . .
O8 O 0.1922(10) 0.500000 0.6724(3) 0.077(3) Uani 0.5 2 d S T P A 1
O9 O -0.1016(12) 0.500000 0.7148(4) 0.061(2) Uani 0.5 2 d S T P A 1
N1 N 0.4230(5) 0.500000 0.86615(15) 0.0436(11) Uani 1 2 d S T P A .
C2 C 0.3991(6) 0.500000 0.79840(18) 0.0426(12) Uani 1 2 d S T P A .
C3 C 0.1739(7) 0.500000 0.7878(2) 0.0470(13) Uani 1 2 d S T P . .
C4 C 0.0869(7) 0.500000 0.8394(2) 0.0498(13) Uani 1 2 d S T P . .
H4 H -0.054627 0.500000 0.840860 0.060 Uiso 1 2 calc R U P . .
C5 C 0.2327(7) 0.500000 0.8959(2) 0.0454(12) Uani 1 2 d S T P . .
C6 C 0.4935(6) 0.3685(4) 0.77401(17) 0.0606(12) Uani 1 1 d . . . . .
H6A H 0.638397 0.369413 0.785774 0.091 Uiso 1 1 calc R U . A .
H6B H 0.468870 0.365655 0.728825 0.091 Uiso 1 1 calc R U . . .
H6C H 0.433805 0.285910 0.791755 0.091 Uiso 1 1 calc R U . . .
C7 C 0.2207(7) 0.3683(4) 0.93523(19) 0.0639(12) Uani 1 1 d . . . . .
H7A H 0.244432 0.285908 0.910082 0.096 Uiso 1 1 calc R U . . .
H7B H 0.087230 0.361860 0.950258 0.096 Uiso 1 1 calc R U . . .
H7C H 0.322738 0.372654 0.970545 0.096 Uiso 1 1 calc R U . . .
C8 C 0.101(2) 0.500000 0.7188(6) 0.042(3) Uani 0.5 2 d S T P A 1
C10 C -0.2036(18) 0.500000 0.6553(5) 0.056(3) Uani 0.5 2 d DS T P A 1
C11 C -0.2721(15) 0.3774(7) 0.6241(3) 0.069(2) Uani 0.5 1 d D U P A 1
H11 H -0.232784 0.289823 0.641923 0.082 Uiso 0.5 1 calc R U P A 1
C12 C -0.3938(15) 0.3778(7) 0.5689(4) 0.073(2) Uani 0.5 1 d D U P A 1
H12 H -0.439480 0.291641 0.551020 0.088 Uiso 0.5 1 calc R U P A 1
C13 C -0.449(2) 0.500000 0.5400(8) 0.064(3) Uani 0.5 2 d DS T P A 1
C8A C 0.045(2) 0.500000 0.7338(7) 0.047(3) Uani 0.5 2 d S T P A 2
C9 C -0.0489(18) 0.500000 0.6830(7) 0.065(3) Uani 0.5 2 d S T P A 2
C10A C -0.168(2) 0.500000 0.6253(7) 0.082(4) Uani 0.5 2 d DS T P A 2
C11A C -0.085(3) 0.500000 0.5693(7) 0.132(7) Uani 0.5 2 d DS TU P A 2
H11A H 0.056668 0.500000 0.569271 0.158 Uiso 0.5 2 calc R U P A 2
C12A C -0.202(2) 0.500000 0.5133(9) 0.134(7) Uani 0.5 2 d DS TU P A 2
H12A H -0.137920 0.500000 0.475928 0.160 Uiso 0.5 2 calc R U P A 2
C13A C -0.411(2) 0.500000 0.5106(8) 0.074(4) Uani 0.5 2 d DS T P A 2
C14 C -0.488(4) 0.500000 0.5677(9) 0.156(11) Uani 0.5 2 d DS TU P A 2
H14 H -0.629508 0.500000 0.567949 0.187 Uiso 0.5 2 calc R U P A 2
C15 C -0.375(3) 0.500000 0.6243(13) 0.181(11) Uani 0.5 2 d DS TU P A 2
H15 H -0.438372 0.500000 0.661716 0.218 Uiso 0.5 2 calc R U P A 2

loop_
_atom_site_aniso_label
_atom_site_aniso_U_11
_atom_site_aniso_U_22
_atom_site_aniso_U_33
_atom_site_aniso_U_23
_atom_site_aniso_U_13
_atom_site_aniso_U_12
O1 0.0368(19) 0.070(2) 0.061(2) 0.000 -0.0171(14) 0.000
O8 0.036(4) 0.151(8) 0.045(3) 0.000 0.004(3) 0.000
O9 0.040(4) 0.101(6) 0.042(4) 0.000 -0.002(3) 0.000
N1 0.0320(19) 0.055(2) 0.0410(19) 0.000 -0.0105(14) 0.000
C2 0.046(2) 0.039(2) 0.041(2) 0.000 -0.0065(16) 0.000
C3 0.047(3) 0.034(2) 0.056(3) 0.000 -0.0179(19) 0.000
C4 0.033(2) 0.040(2) 0.073(3) 0.000 -0.0116(19) 0.000
C5 0.042(2) 0.045(2) 0.048(2) 0.000 -0.0028(17) 0.000
C6 0.067(2) 0.050(2) 0.064(2) -0.0085(14) 0.0029(17) 0.0047(14)
C7 0.070(2) 0.057(2) 0.064(2) 0.0123(15) 0.0064(17) -0.0061(15)
C8 0.033(6) 0.046(5) 0.044(5) 0.000 -0.005(4) 0.000
C10 0.053(6) 0.065(6) 0.048(5) 0.000 -0.008(5) 0.000
C11 0.085(5) 0.058(4) 0.062(4) -0.005(3) 0.004(3) -0.014(3)
C12 0.088(6) 0.058(4) 0.072(4) -0.005(3) -0.002(4) -0.022(4)
C13 0.047(6) 0.078(7) 0.065(9) 0.000 0.002(6) 0.000
C8A 0.028(6) 0.061(7) 0.050(6) 0.000 -0.008(4) 0.000
C9 0.039(6) 0.089(8) 0.064(6) 0.000 -0.015(5) 0.000
C10A 0.059(8) 0.101(10) 0.080(7) 0.000 -0.024(6) 0.000
C11A 0.116(12) 0.183(18) 0.092(7) 0.000 -0.013(7) 0.000
C12A 0.090(8) 0.20(2) 0.110(9) 0.000 -0.018(8) 0.000
C13A 0.075(7) 0.090(9) 0.059(7) 0.000 0.010(7) 0.000
C14 0.120(19) 0.21(2) 0.132(19) 0.000 -0.028(16) 0.000
C15 0.17(2) 0.21(2) 0.155(19) 0.000 -0.008(19) 0.000

loop_
_atom_type_symbol
_atom_type_description
_atom_type_scat_dispersion_real
_atom_type_scat_dispersion_imag
_atom_type_scat_source
C C 0.0181 0.0091 'International Tables Vol C Tables 4.2.6.8 and 6.1.1.4'
H H 0.0000 0.0000 'International Tables Vol C Tables 4.2.6.8 and 6.1.1.4'
N N 0.0311 0.0180 'International Tables Vol C Tables 4.2.6.8 and 6.1.1.4'
O O 0.0492 0.0322 'International Tables Vol C Tables 4.2.6.8 and 6.1.1.4'

loop_
_geom_angle_atom_site_label_1
_geom_angle_atom_site_label_2
_geom_angle_atom_site_label_3
_geom_angle
_geom_angle_site_symmetry_1
_geom_angle_site_symmetry_3
_geom_angle_publ_flag
C8 O9 C10 117.3(10) . . ?
O1 N1 C2 121.1(3) . . ?
O1 N1 C5 124.1(4) . . ?
C2 N1 C5 114.8(3) . . ?
N1 C2 C3 99.8(3) . . ?
N1 C2 C6 109.7(2) . . ?
N1 C2 C6 109.7(2) . 2_565 ?
C3 C2 C6 112.8(2) . 2_565 ?
C3 C2 C6 112.8(2) . . ?
C6 C2 C6 111.3(4) . 2_565 ?
C2 C3 C8 112.0(6) . . ?
C4 C3 C2 112.7(4) . . ?
C4 C3 C8 135.3(7) . . ?
C4 C3 C8A 115.5(7) . . ?
C8A C3 C2 131.8(7) . . ?
C3 C4 H4 123.4 . . ?
C3 C4 C5 113.2(4) . . ?
C5 C4 H4 123.4 . . ?
N1 C5 C4 99.5(4) . . ?
N1 C5 C7 109.6(3) . . ?
N1 C5 C7 109.6(3) . 2_565 ?
C4 C5 C7 113.2(3) . . ?
C4 C5 C7 113.2(3) . 2_565 ?
C7 C5 C7 111.1(4) 2_565 . ?
C2 C6 H6A 109.5 . . ?
C2 C6 H6B 109.5 . . ?
C2 C6 H6C 109.5 . . ?
H6A C6 H6B 109.5 . . ?
H6A C6 H6C 109.5 . . ?
H6B C6 H6C 109.5 . . ?
C5 C7 H7A 109.5 . . ?
C5 C7 H7B 109.5 . . ?
C5 C7 H7C 109.5 . . ?
H7A C7 H7B 109.5 . . ?
H7A C7 H7C 109.5 . . ?
H7B C7 H7C 109.5 . . ?
O8 C8 O9 121.3(11) . . ?
O8 C8 C3 131.9(11) . . ?
O9 C8 C3 106.8(10) . . ?
O9 C10 C11 123.4(5) . . ?
O9 C10 C11 123.4(5) . 2_565 ?
C11 C10 C11 112.6(10) 2_565 . ?
C10 C11 H11 118.2 . . ?
C12 C11 C10 123.6(7) . . ?
C12 C11 H11 118.2 . . ?
C11 C12 H12 119.6 . . ?
C13 C12 C11 120.8(8) . . ?
C13 C12 H12 119.6 . . ?
C12 C13 C12 118.4(12) . 2_565 ?
C9 C8A C3 172.6(16) . . ?
C8A C9 C10A 176.8(16) . . ?
C11A C10A C9 122.3(14) . . ?
C15 C10A C9 119.8(16) . . ?
C15 C10A C11A 117.9(18) . . ?
C10A C11A H11A 118.9 . . ?
C10A C11A C12A 122(2) . . ?
C12A C11A H11A 118.9 . . ?
C11A C12A H12A 119.4 . . ?
C11A C12A C13A 121(2) . . ?
C13A C12A H12A 119.4 . . ?
C12A C13A C14 109.7(17) . 5_466 ?
C14 C13A C12A 114.6(18) . . ?
C14 C13A C14 135.8(12) . 5_466 ?
C13A C14 H14 117.3 . . ?
C15 C14 C13A 125(2) . . ?
C15 C14 H14 117.3 . . ?
C10A C15 C14 119(2) . . ?
C10A C15 H15 120.7 . . ?
C14 C15 H15 120.7 . . ?

loop_
_geom_bond_atom_site_label_1
_geom_bond_atom_site_label_2
_geom_bond_distance
_geom_bond_site_symmetry_2
_geom_bond_publ_flag
O1 N1 1.278(4) . ?
O8 C8 1.222(16) . ?
O9 C8 1.353(16) . ?
O9 C10 1.405(12) . ?
N1 C2 1.465(5) . ?
N1 C5 1.479(6) . ?
C2 C3 1.503(6) . ?
C2 C6 1.524(4) . ?
C2 C6 1.524(4) 2_565 ?
C3 C4 1.309(7) . ?
C3 C8 1.532(13) . ?
C3 C8A 1.391(15) . ?
C4 H4 0.9500 . ?
C4 C5 1.496(6) . ?
C5 C7 1.528(4) . ?
C5 C7 1.528(4) 2_565 ?
C6 H6A 0.9800 . ?
C6 H6B 0.9800 . ?
C6 H6C 0.9800 . ?
C7 H7A 0.9800 . ?
C7 H7B 0.9800 . ?
C7 H7C 0.9800 . ?
C10 C11 1.410(7) . ?
C10 C11 1.410(7) 2_565 ?
C11 H11 0.9500 . ?
C11 C12 1.386(8) . ?
C12 H12 0.9500 . ?
C12 C13 1.362(8) . ?
C8A C9 1.218(19) . ?
C9 C10A 1.423(17) . ?
C10A C11A 1.382(10) . ?
C10A C15 1.379(10) . ?
C11A H11A 0.9500 . ?
C11A C12A 1.382(10) . ?
C12A H12A 0.9500 . ?
C12A C13A 1.394(10) . ?
C13A C14 1.77(3) 5_466 ?
C13A C14 1.383(10) . ?
C14 H14 0.9500 . ?
C14 C15 1.382(10) . ?
C15 H15 0.9500 . ?

loop_
_geom_torsion_atom_site_label_1
_geom_torsion_atom_site_label_2
_geom_torsion_atom_site_label_3
_geom_torsion_atom_site_label_4
_geom_torsion
_geom_torsion_site_symmetry_1
_geom_torsion_site_symmetry_2
_geom_torsion_site_symmetry_3
_geom_torsion_site_symmetry_4
_geom_torsion_publ_flag
O1 N1 C2 C3 180.000(3) . . . . ?
O1 N1 C2 C6 -61.3(3) . . . 2_565 ?
O1 N1 C2 C6 61.3(3) . . . . ?
O1 N1 C5 C4 180.000(3) . . . . ?
O1 N1 C5 C7 -61.1(3) . . . . ?
O1 N1 C5 C7 61.1(3) . . . 2_565 ?
O9 C10 C11 C12 171.7(10) . . . . ?
N1 C2 C3 C4 0.000(3) . . . . ?
N1 C2 C3 C8 180.000(5) . . . . ?
N1 C2 C3 C8A 180.000(8) . . . . ?
C2 N1 C5 C4 0.000(3) . . . . ?
C2 N1 C5 C7 118.9(3) . . . . ?
C2 N1 C5 C7 -118.9(3) . . . 2_565 ?
C2 C3 C4 C5 0.000(3) . . . . ?
C2 C3 C8 O8 0.000(8) . . . . ?
C2 C3 C8 O9 180.000(4) . . . . ?
C3 C4 C5 N1 0.000(3) . . . . ?
C3 C4 C5 C7 -116.2(3) . . . . ?
C3 C4 C5 C7 116.2(3) . . . 2_565 ?
C4 C3 C8 O8 180.000(5) . . . . ?
C4 C3 C8 O9 0.000(7) . . . . ?
C5 N1 C2 C3 0.000(2) . . . . ?
C5 N1 C2 C6 118.7(3) . . . 2_565 ?
C5 N1 C2 C6 -118.7(3) . . . . ?
C6 C2 C3 C4 -116.4(3) 2_565 . . . ?
C6 C2 C3 C4 116.4(3) . . . . ?
C6 C2 C3 C8 -63.6(3) . . . . ?
C6 C2 C3 C8 63.6(3) 2_565 . . . ?
C6 C2 C3 C8A -63.6(3) . . . . ?
C6 C2 C3 C8A 63.6(3) 2_565 . . . ?
C8 O9 C10 C11 94.5(11) . . . . ?
C8 O9 C10 C11 -94.5(11) . . . 2_565 ?
C8 C3 C4 C5 180.000(3) . . . . ?
C10 O9 C8 O8 0.000(8) . . . . ?
C10 O9 C8 C3 180.000(4) . . . . ?
C10 C11 C12 C13 2.5(17) . . . . ?
C11 C10 C11 C12 -0.1(18) 2_565 . . . ?
C11 C12 C13 C12 -5(2) . . . 2_565 ?
C8A C3 C4 C5 180.000(3) . . . . ?
C9 C10A C11A C12A 180.000(7) . . . . ?
C9 C10A C15 C14 180.000(10) . . . . ?
C10A C11A C12A C13A 0.000(8) . . . . ?
C11A C10A C15 C14 0.000(7) . . . . ?
C11A C12A C13A C14 0.000(10) . . . . ?
C11A C12A C13A C14 180.000(7) . . . 5_466 ?
C12A C13A C14 C15 0.000(9) . . . . ?
C13A C14 C15 C10A 0.000(12) . . . . ?
C14 C13A C14 C15 180.000(10) 5_466 . . . ?
C15 C10A C11A C12A 0.000(9) . . . . ?
